data_4123089
loop_
_publ_author_name
'Mo, Zhenbo'
'Xiao, Jie'
'Gao, Yafei'
'Deng, Liang'

_publ_section_title
;
 Regio- and Stereoselective Hydrosilylation of Alkynes Catalyzed by
 Three-Coordinate Cobalt(I) Alkyl and Silyl Complexes.
;
_journal_name_full 'Journal of the American Chemical Society'
_journal_page_first 141209075314002
_journal_paper_doi 10.1021/ja510924v
_journal_year 2014
_chemical_formula_sum 'C41 H53 Co N2 Si'
_chemical_formula_weight 660.87
_chemical_name_systematic
; 
 ? 
;
_space_group_crystal_system monoclinic
_space_group_IT_number 14
_space_group_name_Hall '-P 2ybc'
_space_group_name_H-M_alt 'P 1 21/c 1'
_symmetry_space_group_name_Hall '-P 2ybc'
_symmetry_space_group_name_H-M 'P 1 21/c 1'
_atom_sites_solution_hydrogens geom
_atom_sites_solution_primary direct
_atom_sites_solution_secondary difmap
_audit_creation_method SHELXL-97
_cell_angle_alpha 90
_cell_angle_beta 102.280(2)
_cell_angle_gamma 90
_cell_formula_units_Z 4
_cell_length_a 10.4302(8)
_cell_length_b 21.6815(17)
_cell_length_c 15.8328(13)
_cell_measurement_reflns_used 3729
_cell_measurement_temperature 140(2)
_cell_measurement_theta_max 24.13
_cell_measurement_theta_min 2.21
_cell_volume 3498.5(5)
_computing_cell_refinement 'Bruker SAINT'
_computing_data_collection 'Bruker APEX2'
_computing_data_reduction 'Bruker SAINT'
_computing_molecular_graphics 'Bruker SHELXTL'
_computing_publication_material 'Bruker SHELXTL'
_computing_structure_refinement 'SHELXL-2014 (Sheldrick, 2014)'
_computing_structure_solution 'SHELXS-97 (Sheldrick, 2008)'
_diffrn_ambient_temperature 140(2)
_diffrn_measured_fraction_theta_full 1.000
_diffrn_measured_fraction_theta_max 0.998
_diffrn_measurement_device_type 'Bruker APEX-II CCD'
_diffrn_measurement_method '\f and \w scans'
_diffrn_radiation_type MoK\a
_diffrn_radiation_wavelength 0.71073
_diffrn_reflns_av_R_equivalents 0.0720
_diffrn_reflns_av_unetI/netI 0.0841
_diffrn_reflns_Laue_measured_fraction_full 1.000
_diffrn_reflns_Laue_measured_fraction_max 0.998
_diffrn_reflns_limit_h_max 14
_diffrn_reflns_limit_h_min -14
_diffrn_reflns_limit_k_max 30
_diffrn_reflns_limit_k_min -30
_diffrn_reflns_limit_l_max 22
_diffrn_reflns_limit_l_min -19
_diffrn_reflns_number 35325
_diffrn_reflns_point_group_measured_fraction_full 1.000
_diffrn_reflns_point_group_measured_fraction_max 0.998
_diffrn_reflns_theta_full 25.242
_diffrn_reflns_theta_max 30.560
_diffrn_reflns_theta_min 1.617
_exptl_absorpt_coefficient_mu 0.556
_exptl_absorpt_correction_T_max 0.746
_exptl_absorpt_correction_T_min 0.621
_exptl_absorpt_correction_type multi-scan
_exptl_absorpt_process_details sadabs
_exptl_crystal_colour green
_exptl_crystal_density_diffrn 1.255
_exptl_crystal_description block
_exptl_crystal_F_000 1416
_exptl_crystal_size_max 0.200
_exptl_crystal_size_mid 0.100
_exptl_crystal_size_min 0.050
_refine_ls_extinction_method none
_refine_ls_goodness_of_fit_ref 1.026
_refine_ls_hydrogen_treatment mixed
_refine_ls_matrix_type full
_refine_ls_number_parameters 417
_refine_ls_number_reflns 10711
_refine_ls_number_restraints 0
_refine_ls_restrained_S_all 1.026
_refine_ls_R_factor_all 0.0976
_refine_ls_R_factor_gt 0.0473
_refine_ls_shift/su_max 0.002
_refine_ls_shift/su_mean 0.000
_refine_ls_structure_factor_coef Fsqd
_refine_ls_weighting_details 'calc w=1/[\s^2^(Fo^2^)+(0.0340P)^2^+0.0000P] where P=(Fo^2^+2Fc^2^)/3'
_refine_ls_weighting_scheme calc
_refine_ls_wR_factor_gt 0.0878
_refine_ls_wR_factor_ref 0.1023
_reflns_Friedel_coverage 0.000
_reflns_number_gt 6523
_reflns_number_total 10711
_reflns_threshold_expression 'I > 2\s(I)'
_cod_data_source_file ja510924v_si_002.cif
_cod_data_source_block 3
_cod_database_code 4123089
_shelx_space_group_comment
; 
The symmetry employed for this shelxl refinement is uniquely defined 
by the following loop, which should always be used as a source of 
symmetry information in preference to the above space-group names. 
They are only intended as comments. 
;
_shelx_estimated_absorpt_t_min 0.897
_shelx_estimated_absorpt_t_max 0.973

loop_
_symmetry_equiv_pos_as_xyz
'x, y, z'
'-x, y+1/2, -z+1/2'
'-x, -y, -z'
'x, -y-1/2, z-1/2'

loop_
_atom_site_label
_atom_site_type_symbol
_atom_site_fract_x
_atom_site_fract_y
_atom_site_fract_z
_atom_site_U_iso_or_equiv
_atom_site_adp_type
_atom_site_occupancy
_atom_site_symmetry_multiplicity
_atom_site_calc_flag
_atom_site_refinement_flags
Co1 Co 0.59797(3) 0.634091(12) 0.211355(17) 0.02031(7) Uani 1 1 d .
N1 N 0.44977(16) 0.71234(7) 0.32162(11) 0.0262(4) Uani 1 1 d .
N2 N 0.59425(16) 0.76574(7) 0.27475(11) 0.0265(4) Uani 1 1 d .
Si1 Si 0.74649(5) 0.50400(3) 0.30622(4) 0.02533(13) Uani 1 1 d .
C1 C 0.53930(18) 0.70805(9) 0.27063(12) 0.0216(4) Uani 1 1 d .
C2 C 0.47899(19) 0.63658(9) 0.09813(12) 0.0228(4) Uani 1 1 d .
C3 C 0.58415(19) 0.60890(9) 0.09235(12) 0.0233(4) Uani 1 1 d .
C4 C 0.73699(19) 0.58840(9) 0.29850(13) 0.0270(5) Uani 1 1 d .
H4A H 0.8230 0.6026 0.2890 0.032 Uiso 1 1 calc R
H4B H 0.7300 0.6036 0.3563 0.032 Uiso 1 1 calc R
C5 C 0.4503(2) 0.77090(11) 0.35673(16) 0.0447(6) Uani 1 1 d .
H5 H 0.3968 0.7849 0.3945 0.054 Uiso 1 1 calc R
C6 C 0.5397(2) 0.80392(11) 0.32770(17) 0.0456(7) Uani 1 1 d .
H6 H 0.5619 0.8458 0.3409 0.055 Uiso 1 1 calc R
C7 C 0.68762(19) 0.78744(9) 0.22124(13) 0.0254(4) Uani 1 1 d .
C8 C 0.7451(2) 0.85037(10) 0.25365(16) 0.0373(6) Uani 1 1 d .
H8A H 0.6734 0.8808 0.2504 0.045 Uiso 1 1 calc R
H8B H 0.7920 0.8469 0.3148 0.045 Uiso 1 1 calc R
C9 C 0.8403(2) 0.87233(11) 0.19828(17) 0.0435(6) Uani 1 1 d .
H9 H 0.8772 0.9134 0.2198 0.052 Uiso 1 1 calc R
C10 C 0.9521(2) 0.82618(11) 0.20339(16) 0.0394(6) Uani 1 1 d .
H10A H 1.0015 0.8223 0.2639 0.047 Uiso 1 1 calc R
H10B H 1.0134 0.8407 0.1677 0.047 Uiso 1 1 calc R
C11 C 0.8947(2) 0.76367(10) 0.17049(14) 0.0298(5) Uani 1 1 d .
H11 H 0.9674 0.7331 0.1741 0.036 Uiso 1 1 calc R
C12 C 0.8009(2) 0.74168(10) 0.22659(15) 0.0271(5) Uani 1 1 d .
H12A H 0.766(2) 0.7017(10) 0.2011(13) 0.029(6) Uiso 1 1 d .
H12B H 0.842(2) 0.7366(10) 0.2829(15) 0.035(6) Uiso 1 1 d .
C13 C 0.61494(19) 0.79421(10) 0.12703(14) 0.0297(5) Uani 1 1 d .
H13A H 0.5427 0.8244 0.1232 0.036 Uiso 1 1 calc R
H13B H 0.5763 0.7541 0.1053 0.036 Uiso 1 1 calc R
C14 C 0.7095(2) 0.81606(10) 0.07118(15) 0.0341(5) Uani 1 1 d .
H14 H 0.6610 0.8200 0.0097 0.041 Uiso 1 1 calc R
C15 C 0.7660(2) 0.87862(10) 0.10388(17) 0.0434(6) Uani 1 1 d .
H15A H 0.6942 0.9091 0.0999 0.052 Uiso 1 1 calc R
H15B H 0.8265 0.8934 0.0678 0.052 Uiso 1 1 calc R
C16 C 0.8209(2) 0.76956(10) 0.07671(14) 0.0314(5) Uani 1 1 d .
H16A H 0.7848 0.7289 0.0550 0.038 Uiso 1 1 calc R
H16B H 0.8817 0.7835 0.0403 0.038 Uiso 1 1 calc R
C17 C 0.35299(19) 0.66506(9) 0.33618(12) 0.0226(4) Uani 1 1 d .
C18 C 0.3637(2) 0.65500(10) 0.43295(13) 0.0296(5) Uani 1 1 d .
H18A H 0.4525 0.6395 0.4594 0.036 Uiso 1 1 calc R
H18B H 0.3506 0.6947 0.4609 0.036 Uiso 1 1 calc R
C19 C 0.2608(2) 0.60856(10) 0.44782(13) 0.0296(5) Uani 1 1 d .
H19 H 0.2685 0.6026 0.5113 0.035 Uiso 1 1 calc R
C20 C 0.2839(2) 0.54709(10) 0.40656(14) 0.0321(5) Uani 1 1 d .
H20A H 0.3721 0.5311 0.4333 0.039 Uiso 1 1 calc R
H20B H 0.2179 0.5166 0.4162 0.039 Uiso 1 1 calc R
C21 C 0.2732(2) 0.55652(10) 0.30995(14) 0.0305(5) Uani 1 1 d .
H21 H 0.2890 0.5163 0.2829 0.037 Uiso 1 1 calc R
C22 C 0.3754(2) 0.60395(9) 0.29445(13) 0.0271(5) Uani 1 1 d .
H22A H 0.4648 0.5886 0.3195 0.033 Uiso 1 1 calc R
H22B H 0.3679 0.6099 0.2316 0.033 Uiso 1 1 calc R
C23 C 0.1365(2) 0.57999(11) 0.26839(14) 0.0360(5) Uani 1 1 d .
H23A H 0.1297 0.5862 0.2056 0.043 Uiso 1 1 calc R
H23B H 0.0697 0.5493 0.2762 0.043 Uiso 1 1 calc R
C24 C 0.1123(2) 0.64066(10) 0.31056(14) 0.0313(5) Uani 1 1 d .
H24 H 0.0223 0.6559 0.2840 0.038 Uiso 1 1 calc R
C25 C 0.1235(2) 0.63125(10) 0.40733(13) 0.0310(5) Uani 1 1 d .
H25A H 0.1060 0.6706 0.4345 0.037 Uiso 1 1 calc R
H25B H 0.0577 0.6006 0.4171 0.037 Uiso 1 1 calc R
C26 C 0.21396(19) 0.68856(10) 0.29603(14) 0.0310(5) Uani 1 1 d .
H26A H 0.1981 0.7282 0.3230 0.037 Uiso 1 1 calc R
H26B H 0.2057 0.6956 0.2333 0.037 Uiso 1 1 calc R
C27 C 0.34863(18) 0.65847(9) 0.05647(12) 0.0224(4) Uani 1 1 d .
C28 C 0.27145(19) 0.62520(10) -0.01083(13) 0.0270(5) Uani 1 1 d .
H28 H 0.3057 0.5890 -0.0317 0.032 Uiso 1 1 calc R
C29 C 0.1457(2) 0.64422(10) -0.04761(14) 0.0339(5) Uani 1 1 d .
H29 H 0.0943 0.6210 -0.0935 0.041 Uiso 1 1 calc R
C30 C 0.0940(2) 0.69654(11) -0.01853(14) 0.0347(5) Uani 1 1 d .
H30 H 0.0074 0.7094 -0.0440 0.042 Uiso 1 1 calc R
C31 C 0.1693(2) 0.73011(10) 0.04807(14) 0.0310(5) Uani 1 1 d .
H31 H 0.1343 0.7663 0.0683 0.037 Uiso 1 1 calc R
C32 C 0.29487(19) 0.71145(9) 0.08540(13) 0.0255(4) Uani 1 1 d .
H32 H 0.3455 0.7349 0.1313 0.031 Uiso 1 1 calc R
C33 C 0.66266(19) 0.58148(9) 0.03632(12) 0.0230(4) Uani 1 1 d .
C34 C 0.7989(2) 0.58578(10) 0.05733(14) 0.0309(5) Uani 1 1 d .
H34 H 0.8407 0.6057 0.1094 0.037 Uiso 1 1 calc R
C35 C 0.8741(2) 0.56137(11) 0.00312(15) 0.0380(6) Uani 1 1 d .
H35 H 0.9669 0.5655 0.0175 0.046 Uiso 1 1 calc R
C36 C 0.8149(2) 0.53115(11) -0.07171(15) 0.0397(6) Uani 1 1 d .
H36 H 0.8667 0.5142 -0.1086 0.048 Uiso 1 1 calc R
C37 C 0.6809(2) 0.52563(10) -0.09255(14) 0.0354(5) Uani 1 1 d .
H37 H 0.6400 0.5043 -0.1436 0.042 Uiso 1 1 calc R
C38 C 0.6049(2) 0.55099(9) -0.03942(13) 0.0281(5) Uani 1 1 d .
H38 H 0.5120 0.5475 -0.0550 0.034 Uiso 1 1 calc R
C39 C 0.5939(2) 0.46873(11) 0.32877(17) 0.0442(6) Uani 1 1 d .
H39A H 0.5785 0.4846 0.3837 0.066 Uiso 1 1 calc R
H39B H 0.6038 0.4238 0.3323 0.066 Uiso 1 1 calc R
H39C H 0.5192 0.4793 0.2821 0.066 Uiso 1 1 calc R
C40 C 0.88523(19) 0.47639(10) 0.39382(13) 0.0318(5) Uani 1 1 d .
H40A H 0.9689 0.4888 0.3802 0.048 Uiso 1 1 calc R
H40B H 0.8818 0.4313 0.3979 0.048 Uiso 1 1 calc R
H40C H 0.8774 0.4947 0.4491 0.048 Uiso 1 1 calc R
C41 C 0.7735(3) 0.46741(11) 0.20463(15) 0.0491(7) Uani 1 1 d .
H41A H 0.7020 0.4790 0.1564 0.074 Uiso 1 1 calc R
H41B H 0.7753 0.4225 0.2113 0.074 Uiso 1 1 calc R
H41C H 0.8572 0.4816 0.1929 0.074 Uiso 1 1 calc R

loop_
_atom_site_aniso_label
_atom_site_aniso_U_11
_atom_site_aniso_U_22
_atom_site_aniso_U_33
_atom_site_aniso_U_23
_atom_site_aniso_U_13
_atom_site_aniso_U_12
Co1 0.01945(13) 0.01947(13) 0.02235(14) -0.00199(11) 0.00517(10) 0.00092(11)
N1 0.0297(9) 0.0195(9) 0.0335(10) -0.0073(7) 0.0163(8) -0.0045(7)
N2 0.0278(9) 0.0191(9) 0.0358(10) -0.0051(7) 0.0138(8) -0.0036(7)
Si1 0.0238(3) 0.0234(3) 0.0269(3) 0.0008(2) 0.0011(2) 0.0016(2)
C1 0.0204(9) 0.0207(10) 0.0240(10) 0.0004(8) 0.0057(8) -0.0014(8)
C2 0.0244(9) 0.0228(10) 0.0229(10) 0.0007(8) 0.0086(8) -0.0013(8)
C3 0.0253(10) 0.0228(10) 0.0227(10) -0.0022(8) 0.0070(8) -0.0013(8)
C4 0.0245(10) 0.0258(11) 0.0290(11) -0.0009(9) 0.0020(9) -0.0009(9)
C5 0.0552(15) 0.0282(13) 0.0626(17) -0.0182(11) 0.0396(14) -0.0085(11)
C6 0.0556(15) 0.0238(12) 0.0691(18) -0.0198(11) 0.0392(14) -0.0104(11)
C7 0.0238(10) 0.0208(10) 0.0346(12) -0.0014(9) 0.0126(9) -0.0037(8)
C8 0.0371(12) 0.0257(12) 0.0537(15) -0.0079(10) 0.0199(12) -0.0088(10)
C9 0.0397(13) 0.0261(13) 0.0709(18) -0.0081(12) 0.0255(13) -0.0126(11)
C10 0.0275(12) 0.0423(14) 0.0497(15) 0.0005(11) 0.0108(11) -0.0125(11)
C11 0.0206(10) 0.0284(12) 0.0424(13) 0.0075(10) 0.0111(9) 0.0037(9)
C12 0.0228(10) 0.0272(12) 0.0320(12) 0.0029(10) 0.0072(9) 0.0003(9)
C13 0.0211(10) 0.0287(12) 0.0400(13) 0.0051(10) 0.0080(9) 0.0023(9)
C14 0.0270(11) 0.0353(13) 0.0417(13) 0.0136(10) 0.0109(10) 0.0045(10)
C15 0.0408(13) 0.0259(13) 0.0709(18) 0.0156(12) 0.0286(13) 0.0045(10)
C16 0.0274(11) 0.0307(12) 0.0393(13) 0.0043(10) 0.0144(10) 0.0000(9)
C17 0.0224(10) 0.0232(10) 0.0249(10) -0.0024(8) 0.0112(8) -0.0027(8)
C18 0.0289(11) 0.0350(12) 0.0263(11) -0.0062(9) 0.0089(9) -0.0044(9)
C19 0.0318(11) 0.0367(12) 0.0226(11) 0.0015(9) 0.0113(9) -0.0049(10)
C20 0.0305(11) 0.0278(12) 0.0415(13) 0.0082(10) 0.0153(10) -0.0002(9)
C21 0.0336(12) 0.0246(11) 0.0386(13) -0.0088(9) 0.0193(10) -0.0076(9)
C22 0.0292(11) 0.0235(11) 0.0322(12) -0.0040(9) 0.0146(9) -0.0031(9)
C23 0.0332(12) 0.0479(14) 0.0287(12) -0.0048(10) 0.0105(10) -0.0180(11)
C24 0.0208(10) 0.0383(13) 0.0348(12) 0.0078(10) 0.0059(9) 0.0009(9)
C25 0.0300(11) 0.0300(11) 0.0381(12) -0.0032(10) 0.0186(10) -0.0032(10)
C26 0.0278(11) 0.0325(12) 0.0355(12) 0.0080(10) 0.0128(10) 0.0030(9)
C27 0.0214(10) 0.0272(10) 0.0204(10) 0.0046(8) 0.0080(8) 0.0017(8)
C28 0.0260(10) 0.0310(12) 0.0247(10) 0.0007(9) 0.0070(9) 0.0012(9)
C29 0.0275(11) 0.0423(14) 0.0301(12) -0.0008(10) 0.0020(9) -0.0014(10)
C30 0.0226(10) 0.0447(14) 0.0362(13) 0.0077(11) 0.0049(10) 0.0067(10)
C31 0.0289(11) 0.0321(12) 0.0343(12) 0.0061(10) 0.0121(10) 0.0070(9)
C32 0.0258(10) 0.0272(11) 0.0250(10) 0.0028(9) 0.0085(9) 0.0010(9)
C33 0.0278(10) 0.0202(10) 0.0220(10) 0.0023(8) 0.0080(8) 0.0018(8)
C34 0.0280(11) 0.0311(12) 0.0354(12) -0.0021(10) 0.0110(10) 0.0025(9)
C35 0.0303(12) 0.0405(14) 0.0478(15) 0.0049(11) 0.0188(11) 0.0052(10)
C36 0.0515(15) 0.0387(14) 0.0370(13) 0.0038(11) 0.0274(12) 0.0132(12)
C37 0.0492(14) 0.0358(13) 0.0240(11) -0.0014(9) 0.0139(10) 0.0067(11)
C38 0.0323(11) 0.0281(11) 0.0240(11) 0.0016(9) 0.0061(9) 0.0045(9)
C39 0.0257(12) 0.0350(14) 0.0677(18) 0.0134(12) 0.0006(12) -0.0022(10)
C40 0.0246(11) 0.0359(13) 0.0342(12) 0.0079(10) 0.0043(9) 0.0016(9)
C41 0.077(2) 0.0327(14) 0.0355(14) -0.0032(11) 0.0060(13) 0.0084(13)

loop_
_atom_type_symbol
_atom_type_description
_atom_type_scat_dispersion_real
_atom_type_scat_dispersion_imag
_atom_type_scat_source
C C 0.0033 0.0016 'International Tables Vol C Tables 4.2.6.8 and 6.1.1.4'
H H 0.0000 0.0000 'International Tables Vol C Tables 4.2.6.8 and 6.1.1.4'
N N 0.0061 0.0033 'International Tables Vol C Tables 4.2.6.8 and 6.1.1.4'
Si Si 0.0817 0.0704 'International Tables Vol C Tables 4.2.6.8 and 6.1.1.4'
Co Co 0.3494 0.9721 'International Tables Vol C Tables 4.2.6.8 and 6.1.1.4'

loop_
_geom_angle_atom_site_label_1
_geom_angle_atom_site_label_2
_geom_angle_atom_site_label_3
_geom_angle
C3 Co1 C2 38.13(8)
C3 Co1 C1 135.17(8)
C2 Co1 C1 102.05(8)
C3 Co1 C4 114.66(8)
C2 Co1 C4 149.18(8)
C1 Co1 C4 108.33(8)
C3 Co1 H12A 90.7(5)
C2 Co1 H12A 105.1(5)
C1 Co1 H12A 80.7(5)
C4 Co1 H12A 85.1(5)
C1 N1 C5 110.85(17)
C1 N1 C17 128.12(16)
C5 N1 C17 120.87(17)
C1 N2 C6 110.68(17)
C1 N2 C7 125.14(16)
C6 N2 C7 123.77(17)
C4 Si1 C39 112.64(10)
C4 Si1 C41 112.46(11)
C39 Si1 C41 106.34(13)
C4 Si1 C40 112.92(9)
C39 Si1 C40 106.43(10)
C41 Si1 C40 105.50(11)
N1 C1 N2 104.00(16)
N1 C1 Co1 130.12(14)
N2 C1 Co1 125.58(14)
C3 C2 C27 148.99(19)
C3 C2 Co1 70.32(12)
C27 C2 Co1 140.69(15)
C2 C3 C33 147.44(19)
C2 C3 Co1 71.55(12)
C33 C3 Co1 140.58(15)
Si1 C4 Co1 123.47(10)
Si1 C4 H4A 106.5
Co1 C4 H4A 106.5
Si1 C4 H4B 106.5
Co1 C4 H4B 106.5
H4A C4 H4B 106.5
C6 C5 N1 107.3(2)
C6 C5 H5 126.4
N1 C5 H5 126.4
C5 C6 N2 107.2(2)
C5 C6 H6 126.4
N2 C6 H6 126.4
N2 C7 C13 109.57(15)
N2 C7 C12 110.63(16)
C13 C7 C12 109.43(17)
N2 C7 C8 110.21(17)
C13 C7 C8 108.55(18)
C12 C7 C8 108.40(17)
C9 C8 C7 109.85(19)
C9 C8 H8A 109.7
C7 C8 H8A 109.7
C9 C8 H8B 109.7
C7 C8 H8B 109.7
H8A C8 H8B 108.2
C10 C9 C8 110.3(2)
C10 C9 C15 109.4(2)
C8 C9 C15 109.28(19)
C10 C9 H9 109.3
C8 C9 H9 109.3
C15 C9 H9 109.3
C9 C10 C11 108.86(17)
C9 C10 H10A 109.9
C11 C10 H10A 109.9
C9 C10 H10B 109.9
C11 C10 H10B 109.9
H10A C10 H10B 108.3
C16 C11 C10 109.74(18)
C16 C11 C12 109.78(17)
C10 C11 C12 109.35(19)
C16 C11 H11 109.3
C10 C11 H11 109.3
C12 C11 H11 109.3
C11 C12 C7 110.30(17)
C11 C12 H12A 105.1(12)
C7 C12 H12A 109.3(12)
C11 C12 H12B 112.2(14)
C7 C12 H12B 109.3(14)
H12A C12 H12B 110.4(18)
C7 C13 C14 110.23(16)
C7 C13 H13A 109.6
C14 C13 H13A 109.6
C7 C13 H13B 109.6
C14 C13 H13B 109.6
H13A C13 H13B 108.1
C15 C14 C16 109.49(18)
C15 C14 C13 109.19(19)
C16 C14 C13 109.75(17)
C15 C14 H14 109.5
C16 C14 H14 109.5
C13 C14 H14 109.5
C14 C15 C9 109.26(18)
C14 C15 H15A 109.8
C9 C15 H15A 109.8
C14 C15 H15B 109.8
C9 C15 H15B 109.8
H15A C15 H15B 108.3
C11 C16 C14 109.35(18)
C11 C16 H16A 109.8
C14 C16 H16A 109.8
C11 C16 H16B 109.8
C14 C16 H16B 109.8
H16A C16 H16B 108.3
N1 C17 C22 111.11(16)
N1 C17 C18 110.21(16)
C22 C17 C18 109.03(17)
N1 C17 C26 108.52(16)
C22 C17 C26 109.09(16)
C18 C17 C26 108.84(17)
C19 C18 C17 110.18(16)
C19 C18 H18A 109.6
C17 C18 H18A 109.6
C19 C18 H18B 109.6
C17 C18 H18B 109.6
H18A C18 H18B 108.1
C25 C19 C20 108.79(17)
C25 C19 C18 110.61(18)
C20 C19 C18 109.27(18)
C25 C19 H19 109.4
C20 C19 H19 109.4
C18 C19 H19 109.4
C21 C20 C19 109.16(17)
C21 C20 H20A 109.8
C19 C20 H20A 109.8
C21 C20 H20B 109.8
C19 C20 H20B 109.8
H20A C20 H20B 108.3
C20 C21 C23 109.91(18)
C20 C21 C22 110.15(17)
C23 C21 C22 108.90(18)
C20 C21 H21 109.3
C23 C21 H21 109.3
C22 C21 H21 109.3
C17 C22 C21 109.71(16)
C17 C22 H22A 109.7
C21 C22 H22A 109.7
C17 C22 H22B 109.7
C21 C22 H22B 109.7
H22A C22 H22B 108.2
C24 C23 C21 109.06(17)
C24 C23 H23A 109.9
C21 C23 H23A 109.9
C24 C23 H23B 109.9
C21 C23 H23B 109.9
H23A C23 H23B 108.3
C23 C24 C25 109.95(18)
C23 C24 C26 109.56(18)
C25 C24 C26 109.48(17)
C23 C24 H24 109.3
C25 C24 H24 109.3
C26 C24 H24 109.3
C19 C25 C24 109.27(17)
C19 C25 H25A 109.8
C24 C25 H25A 109.8
C19 C25 H25B 109.8
C24 C25 H25B 109.8
H25A C25 H25B 108.3
C24 C26 C17 109.48(17)
C24 C26 H26A 109.8
C17 C26 H26A 109.8
C24 C26 H26B 109.8
C17 C26 H26B 109.8
H26A C26 H26B 108.2
C28 C27 C32 118.01(18)
C28 C27 C2 120.60(18)
C32 C27 C2 121.31(18)
C29 C28 C27 120.7(2)
C29 C28 H28 119.6
C27 C28 H28 119.6
C30 C29 C28 120.6(2)
C30 C29 H29 119.7
C28 C29 H29 119.7
C29 C30 C31 119.37(19)
C29 C30 H30 120.3
C31 C30 H30 120.3
C32 C31 C30 120.5(2)
C32 C31 H31 119.8
C30 C31 H31 119.8
C31 C32 C27 120.78(19)
C31 C32 H32 119.6
C27 C32 H32 119.6
C38 C33 C34 118.13(19)
C38 C33 C3 121.55(18)
C34 C33 C3 120.32(18)
C35 C34 C33 120.7(2)
C35 C34 H34 119.7
C33 C34 H34 119.7
C36 C35 C34 120.3(2)
C36 C35 H35 119.8
C34 C35 H35 119.8
C37 C36 C35 119.7(2)
C37 C36 H36 120.2
C35 C36 H36 120.2
C36 C37 C38 120.3(2)
C36 C37 H37 119.8
C38 C37 H37 119.8
C37 C38 C33 120.9(2)
C37 C38 H38 119.6
C33 C38 H38 119.6
Si1 C39 H39A 109.5
Si1 C39 H39B 109.5
H39A C39 H39B 109.5
Si1 C39 H39C 109.5
H39A C39 H39C 109.5
H39B C39 H39C 109.5
Si1 C40 H40A 109.5
Si1 C40 H40B 109.5
H40A C40 H40B 109.5
Si1 C40 H40C 109.5
H40A C40 H40C 109.5
H40B C40 H40C 109.5
Si1 C41 H41A 109.5
Si1 C41 H41B 109.5
H41A C41 H41B 109.5
Si1 C41 H41C 109.5
H41A C41 H41C 109.5
H41B C41 H41C 109.5

loop_
_geom_bond_atom_site_label_1
_geom_bond_atom_site_label_2
_geom_bond_distance
Co1 C3 1.9375(19)
Co1 C2 1.9520(19)
Co1 C1 2.0176(19)
Co1 C4 2.0339(19)
Co1 H12A 2.32(2)
N1 C1 1.361(2)
N1 C5 1.386(3)
N1 C17 1.491(2)
N2 C1 1.372(2)
N2 C6 1.384(3)
N2 C7 1.496(3)
Si1 C4 1.835(2)
Si1 C39 1.867(2)
Si1 C41 1.868(2)
Si1 C40 1.877(2)
C2 C3 1.271(3)
C2 C27 1.459(3)
C3 C33 1.456(3)
C4 H4A 0.9900
C4 H4B 0.9900
C5 C6 1.333(3)
C5 H5 0.9500
C6 H6 0.9500
C7 C13 1.530(3)
C7 C12 1.531(3)
C7 C8 1.534(3)
C8 C9 1.533(3)
C8 H8A 0.9900
C8 H8B 0.9900
C9 C10 1.526(3)
C9 C15 1.536(4)
C9 H9 1.0000
C10 C11 1.528(3)
C10 H10A 0.9900
C10 H10B 0.9900
C11 C16 1.525(3)
C11 C12 1.531(3)
C11 H11 1.0000
C12 H12A 0.99(2)
C12 H12B 0.91(2)
C13 C14 1.533(3)
C13 H13A 0.9900
C13 H13B 0.9900
C14 C15 1.525(3)
C14 C16 1.527(3)
C14 H14 1.0000
C15 H15A 0.9900
C15 H15B 0.9900
C16 H16A 0.9900
C16 H16B 0.9900
C17 C22 1.521(3)
C17 C18 1.528(3)
C17 C26 1.541(3)
C18 C19 1.526(3)
C18 H18A 0.9900
C18 H18B 0.9900
C19 C25 1.522(3)
C19 C20 1.526(3)
C19 H19 1.0000
C20 C21 1.523(3)
C20 H20A 0.9900
C20 H20B 0.9900
C21 C23 1.525(3)
C21 C22 1.538(3)
C21 H21 1.0000
C22 H22A 0.9900
C22 H22B 0.9900
C23 C24 1.520(3)
C23 H23A 0.9900
C23 H23B 0.9900
C24 C25 1.526(3)
C24 C26 1.536(3)
C24 H24 1.0000
C25 H25A 0.9900
C25 H25B 0.9900
C26 H26A 0.9900
C26 H26B 0.9900
C27 C28 1.392(3)
C27 C32 1.398(3)
C28 C29 1.380(3)
C28 H28 0.9500
C29 C30 1.377(3)
C29 H29 0.9500
C30 C31 1.381(3)
C30 H30 0.9500
C31 C32 1.378(3)
C31 H31 0.9500
C32 H32 0.9500
C33 C38 1.390(3)
C33 C34 1.392(3)
C34 C35 1.385(3)
C34 H34 0.9500
C35 C36 1.380(3)
C35 H35 0.9500
C36 C37 1.371(3)
C36 H36 0.9500
C37 C38 1.387(3)
C37 H37 0.9500
C38 H38 0.9500
C39 H39A 0.9800
C39 H39B 0.9800
C39 H39C 0.9800
C40 H40A 0.9800
C40 H40B 0.9800
C40 H40C 0.9800
C41 H41A 0.9800
C41 H41B 0.9800
C41 H41C 0.9800

loop_
_geom_torsion_atom_site_label_1
_geom_torsion_atom_site_label_2
_geom_torsion_atom_site_label_3
_geom_torsion_atom_site_label_4
_geom_torsion
C5 N1 C1 N2 -0.5(2)
C17 N1 C1 N2 174.85(17)
C5 N1 C1 Co1 173.36(17)
C17 N1 C1 Co1 -11.3(3)
C6 N2 C1 N1 0.5(2)
C7 N2 C1 N1 -172.31(17)
C6 N2 C1 Co1 -173.72(16)
C7 N2 C1 Co1 13.5(3)
C3 Co1 C1 N1 114.14(19)
C2 Co1 C1 N1 91.99(18)
C4 Co1 C1 N1 -82.74(19)
H12A Co1 C1 N1 -164.4(5)
C3 Co1 C1 N2 -73.2(2)
C2 Co1 C1 N2 -95.38(17)
C4 Co1 C1 N2 89.89(17)
H12A Co1 C1 N2 8.2(5)
C1 Co1 C2 C3 154.50(13)
C4 Co1 C2 C3 -35.3(2)
H12A Co1 C2 C3 71.0(5)
C3 Co1 C2 C27 179.2(3)
C1 Co1 C2 C27 -26.3(2)
C4 Co1 C2 C27 143.9(2)
H12A Co1 C2 C27 -109.7(6)
C27 C2 C3 C33 8.8(7)
Co1 C2 C3 C33 -172.1(4)
C27 C2 C3 Co1 -179.0(4)
C1 Co1 C3 C2 -36.68(18)
C4 Co1 C3 C2 160.98(12)
H12A Co1 C3 C2 -114.1(5)
C2 Co1 C3 C33 173.3(3)
C1 Co1 C3 C33 136.7(2)
C4 Co1 C3 C33 -25.7(3)
H12A Co1 C3 C33 59.3(5)
C39 Si1 C4 Co1 -58.98(16)
C41 Si1 C4 Co1 61.17(17)
C40 Si1 C4 Co1 -179.57(12)
C3 Co1 C4 Si1 -53.16(16)
C2 Co1 C4 Si1 -30.0(2)
C1 Co1 C4 Si1 139.86(12)
H12A Co1 C4 Si1 -141.6(5)
C1 N1 C5 C6 0.3(3)
C17 N1 C5 C6 -175.4(2)
N1 C5 C6 N2 0.0(3)
C1 N2 C6 C5 -0.3(3)
C7 N2 C6 C5 172.6(2)
C1 N2 C7 C13 69.7(2)
C6 N2 C7 C13 -102.2(2)
C1 N2 C7 C12 -51.0(3)
C6 N2 C7 C12 137.1(2)
C1 N2 C7 C8 -170.89(18)
C6 N2 C7 C8 17.2(3)
N2 C7 C8 C9 -179.81(18)
C13 C7 C8 C9 -59.8(2)
C12 C7 C8 C9 59.0(2)
C7 C8 C9 C10 -59.9(3)
C7 C8 C9 C15 60.4(2)
C8 C9 C10 C11 59.7(3)
C15 C9 C10 C11 -60.5(2)
C9 C10 C11 C16 60.6(2)
C9 C10 C11 C12 -59.9(2)
C16 C11 C12 C7 -59.4(2)
C10 C11 C12 C7 61.0(2)
N2 C7 C12 C11 179.05(17)
C13 C7 C12 C11 58.2(2)
C8 C7 C12 C11 -60.0(2)
N2 C7 C13 C14 -179.66(16)
C12 C7 C13 C14 -58.2(2)
C8 C7 C13 C14 59.9(2)
C7 C13 C14 C15 -60.6(2)
C7 C13 C14 C16 59.4(2)
C16 C14 C15 C9 -60.0(2)
C13 C14 C15 C9 60.1(2)
C10 C9 C15 C14 60.5(2)
C8 C9 C15 C14 -60.3(2)
C10 C11 C16 C14 -60.3(2)
C12 C11 C16 C14 59.9(2)
C15 C14 C16 C11 60.0(2)
C13 C14 C16 C11 -59.9(2)
C1 N1 C17 C22 7.4(3)
C5 N1 C17 C22 -177.7(2)
C1 N1 C17 C18 128.4(2)
C5 N1 C17 C18 -56.7(3)
C1 N1 C17 C26 -112.5(2)
C5 N1 C17 C26 62.4(2)
N1 C17 C18 C19 177.67(16)
C22 C17 C18 C19 -60.1(2)
C26 C17 C18 C19 58.8(2)
C17 C18 C19 C25 -59.1(2)
C17 C18 C19 C20 60.7(2)
C25 C19 C20 C21 61.0(2)
C18 C19 C20 C21 -59.9(2)
C19 C20 C21 C23 -60.6(2)
C19 C20 C21 C22 59.4(2)
N1 C17 C22 C21 -179.45(16)
C18 C17 C22 C21 58.9(2)
C26 C17 C22 C21 -59.8(2)
C20 C21 C22 C17 -59.4(2)
C23 C21 C22 C17 61.2(2)
C20 C21 C23 C24 59.4(2)
C22 C21 C23 C24 -61.4(2)
C21 C23 C24 C25 -59.3(2)
C21 C23 C24 C26 61.1(2)
C20 C19 C25 C24 -60.9(2)
C18 C19 C25 C24 59.1(2)
C23 C24 C25 C19 60.5(2)
C26 C24 C25 C19 -59.9(2)
C23 C24 C26 C17 -59.8(2)
C25 C24 C26 C17 60.8(2)
N1 C17 C26 C24 -179.77(16)
C22 C17 C26 C24 59.0(2)
C18 C17 C26 C24 -59.8(2)
C3 C2 C27 C28 33.8(5)
Co1 C2 C27 C28 -144.83(19)
C3 C2 C27 C32 -149.5(3)
Co1 C2 C27 C32 31.9(3)
C32 C27 C28 C29 0.0(3)
C2 C27 C28 C29 176.9(2)
C27 C28 C29 C30 0.1(3)
C28 C29 C30 C31 0.0(3)
C29 C30 C31 C32 -0.2(3)
C30 C31 C32 C27 0.3(3)
C28 C27 C32 C31 -0.2(3)
C2 C27 C32 C31 -177.02(19)
C2 C3 C33 C38 -34.8(5)
Co1 C3 C33 C38 156.99(18)
C2 C3 C33 C34 144.6(3)
Co1 C3 C33 C34 -23.6(3)
C38 C33 C34 C35 1.3(3)
C3 C33 C34 C35 -178.1(2)
C33 C34 C35 C36 -1.5(3)
C34 C35 C36 C37 0.4(3)
C35 C36 C37 C38 0.9(3)
C36 C37 C38 C33 -1.0(3)
C34 C33 C38 C37 -0.1(3)
C3 C33 C38 C37 179.36(19)
